data_2229920
loop_
_publ_author_name
'Flores, Mari Fe'
'Garcia, P.'
'M. Garrido, Narciso'
'Sanz, Francisca'
'Diez, David'

_publ_section_title
;
 (3<i>R</i>,4<i>S</i>)-3,4-Isopropylidenedioxy-5-phenylsulfonylmethyl-3,4-dihydro-2<i>H</i>-pyrrole
 1-oxide
;
_journal_coeditor_code BT5495
_journal_issue 5
_journal_name_full 'Acta Crystallographica Section E'
_journal_page_first o1115
_journal_paper_doi 10.1107/S1600536811010737
_journal_volume 67
_journal_year 2011
_chemical_formula_iupac 'C14 H17 N O5 S'
_chemical_formula_moiety 'C14 H17 N O5 S'
_chemical_formula_sum 'C14 H17 N O5 S'
_chemical_formula_weight 311.35
_chemical_name_systematic
;
(3<i>R</i>,4<i>S</i>)-3,4-Isopropylidenedioxy-5-phenylsulfonylmethyl-
3,4-dihydro-2<i>H</i>-pyrrole 1-oxide
;
_space_group_IT_number 19
_symmetry_cell_setting orthorhombic
_symmetry_space_group_name_Hall 'P 2ac 2ab'
_symmetry_space_group_name_H-M 'P 21 21 21'
_atom_sites_solution_hydrogens geom
_atom_sites_solution_primary direct
_atom_sites_solution_secondary difmap
_audit_creation_method SHELXL-97
_cell_angle_alpha 90.00
_cell_angle_beta 90.00
_cell_angle_gamma 90.00
_cell_formula_units_Z 4
_cell_length_a 5.6424(2)
_cell_length_b 15.5592(7)
_cell_length_c 16.9097(8)
_cell_measurement_reflns_used 1922
_cell_measurement_temperature 298(2)
_cell_measurement_theta_max 55.27
_cell_measurement_theta_min 3.86
_cell_volume 1484.52(11)
_computing_cell_refinement 'SAINT (Bruker 2006)'
_computing_data_collection 'APEX2 (Bruker 2006)'
_computing_data_reduction 'SAINT (Bruker 2006)'
_computing_molecular_graphics 'Mercury  (Macrae <i>et al.</i>, 2008)'
_computing_publication_material 'SHELXTL (Sheldrick, 2008)'
_computing_structure_refinement 'SHELXL97 (Sheldrick, 2008)'
_computing_structure_solution 'SHELXS97 (Sheldrick, 2008)'
_diffrn_ambient_temperature 298(2)
_diffrn_measured_fraction_theta_full 0.951
_diffrn_measured_fraction_theta_max 0.951
_diffrn_measurement_device_type 'Bruker APEXII CCD area-detector'
_diffrn_measurement_method 'phi and omega scans'
_diffrn_radiation_monochromator graphite
_diffrn_radiation_source 'fine-focus sealed tube'
_diffrn_radiation_type CuK\a
_diffrn_radiation_wavelength 1.54178
_diffrn_reflns_av_R_equivalents 0.0298
_diffrn_reflns_av_sigmaI/netI 0.0384
_diffrn_reflns_limit_h_max 5
_diffrn_reflns_limit_h_min -6
_diffrn_reflns_limit_k_max 15
_diffrn_reflns_limit_k_min -18
_diffrn_reflns_limit_l_max 19
_diffrn_reflns_limit_l_min -18
_diffrn_reflns_number 8018
_diffrn_reflns_theta_full 67.46
_diffrn_reflns_theta_max 67.46
_diffrn_reflns_theta_min 3.86
_exptl_absorpt_coefficient_mu 2.137
_exptl_absorpt_correction_T_max 0.880
_exptl_absorpt_correction_T_min 0.815
_exptl_absorpt_correction_type multi-scan
_exptl_absorpt_process_details '(SADABS; Bruker, 2006)'
_exptl_crystal_colour colourless
_exptl_crystal_density_diffrn 1.393
_exptl_crystal_density_method 'not measured'
_exptl_crystal_description prismatic
_exptl_crystal_F_000 656
_exptl_crystal_size_max 0.10
_exptl_crystal_size_mid 0.08
_exptl_crystal_size_min 0.06
_refine_diff_density_max 0.137
_refine_diff_density_min -0.153
_refine_ls_abs_structure_details 'Flack (1983), 907 Friedel pairs'
_refine_ls_abs_structure_Flack 0.06(2)
_refine_ls_extinction_method none
_refine_ls_goodness_of_fit_ref 1.059
_refine_ls_hydrogen_treatment constr
_refine_ls_matrix_type full
_refine_ls_number_parameters 192
_refine_ls_number_reflns 2487
_refine_ls_number_restraints 0
_refine_ls_restrained_S_all 1.059
_refine_ls_R_factor_all 0.0428
_refine_ls_R_factor_gt 0.0344
_refine_ls_shift/su_max 0.000
_refine_ls_shift/su_mean 0.000
_refine_ls_structure_factor_coef Fsqd
_refine_ls_weighting_details 'calc w=1/[\s^2^(Fo^2^)+(0.0335P)^2^+0.1514P] where P=(Fo^2^+2Fc^2^)/3'
_refine_ls_weighting_scheme calc
_refine_ls_wR_factor_gt 0.0787
_refine_ls_wR_factor_ref 0.0835
_reflns_number_gt 2159
_reflns_number_total 2487
_reflns_threshold_expression >2\s(I)
_cod_data_source_file bt5495.cif
_cod_data_source_block I
_cod_database_code 2229920
_cod_database_fobs_code 2229920

loop_
_symmetry_equiv_pos_as_xyz
'x, y, z'
'-x+1/2, -y, z+1/2'
'-x, y+1/2, -z+1/2'
'x+1/2, -y+1/2, -z'

loop_
_atom_site_type_symbol
_atom_site_label
_atom_site_fract_x
_atom_site_fract_y
_atom_site_fract_z
_atom_site_U_iso_or_equiv
_atom_site_adp_type
_atom_site_calc_flag
_atom_site_refinement_flags
_atom_site_occupancy
_atom_site_disorder_assembly
_atom_site_disorder_group
S S1 0.89076(11) 0.02630(4) 0.36234(4) 0.05643(18) Uani d . 1 . .
O O1 0.8060(3) 0.16596(13) 0.57625(11) 0.0614(5) Uani d . 1 . .
O O2 0.9722(5) 0.10911(14) 0.68680(13) 0.0894(7) Uani d . 1 . .
O O3 1.3072(4) -0.05736(13) 0.53437(13) 0.0813(6) Uani d . 1 . .
O O4 0.9927(4) 0.05353(13) 0.28901(11) 0.0739(6) Uani d . 1 . .
O O5 0.6496(3) 0.04808(13) 0.37996(14) 0.0738(6) Uani d . 1 . .
N N1 1.1197(4) -0.01709(14) 0.55737(13) 0.0619(6) Uani d . 1 . .
C C1 0.8010(4) 0.07555(18) 0.56728(16) 0.0587(7) Uani d . 1 . .
H H1 0.6470 0.0557 0.5477 0.070 Uiso calc R 1 . .
C C2 0.9998(4) 0.04067(16) 0.51895(15) 0.0521(6) Uani d . 1 . .
C C3 1.0217(6) -0.03387(19) 0.63738(19) 0.0805(8) Uani d . 1 . .
H H3A 1.1460 -0.0341 0.6770 0.097 Uiso calc R 1 . .
H H3B 0.9384 -0.0884 0.6390 0.097 Uiso calc R 1 . .
C C4 0.8538(5) 0.0402(2) 0.64986(17) 0.0729(8) Uani d . 1 . .
H H4 0.7099 0.0231 0.6782 0.088 Uiso calc R 1 . .
C C5 0.9533(4) 0.18574(16) 0.64286(17) 0.0549(6) Uani d . 1 . .
C C6 1.1963(5) 0.2119(3) 0.6143(2) 0.0922(11) Uani d . 1 . .
H H6A 1.2918 0.2289 0.6586 0.138 Uiso calc R 1 . .
H H6B 1.1819 0.2592 0.5782 0.138 Uiso calc R 1 . .
H H6C 1.2698 0.1642 0.5878 0.138 Uiso calc R 1 . .
C C7 0.8367(6) 0.2541(2) 0.6910(2) 0.0864(10) Uani d . 1 . .
H H7A 0.6857 0.2338 0.7094 0.130 Uiso calc R 1 . .
H H7B 0.8143 0.3045 0.6591 0.130 Uiso calc R 1 . .
H H7C 0.9351 0.2680 0.7355 0.130 Uiso calc R 1 . .
C C8 1.0714(4) 0.06909(17) 0.43949(14) 0.0520(6) Uani d . 1 . .
H H8A 1.2345 0.0520 0.4304 0.062 Uiso calc R 1 . .
H H8B 1.0648 0.1313 0.4374 0.062 Uiso calc R 1 . .
C C9 0.9226(4) -0.08537(16) 0.37208(15) 0.0523(6) Uani d . 1 . .
C C10 1.1198(5) -0.12509(19) 0.33956(16) 0.0653(7) Uani d . 1 . .
H H10 1.2338 -0.0933 0.3127 0.078 Uiso calc R 1 . .
C C11 1.1429(5) -0.2125(2) 0.3480(2) 0.0754(9) Uani d . 1 . .
H H11 1.2732 -0.2400 0.3257 0.090 Uiso calc R 1 . .
C C12 0.9786(6) -0.26022(19) 0.38851(18) 0.0705(8) Uani d . 1 . .
H H12 0.9981 -0.3193 0.3941 0.085 Uiso calc R 1 . .
C C13 0.7836(5) -0.21963(19) 0.42093(19) 0.0703(8) Uani d . 1 . .
H H13 0.6707 -0.2516 0.4481 0.084 Uiso calc R 1 . .
C C14 0.7551(4) -0.13237(18) 0.41327(17) 0.0609(7) Uani d . 1 . .
H H14 0.6245 -0.1051 0.4356 0.073 Uiso calc R 1 . .

loop_
_atom_site_aniso_label
_atom_site_aniso_U_11
_atom_site_aniso_U_22
_atom_site_aniso_U_33
_atom_site_aniso_U_12
_atom_site_aniso_U_13
_atom_site_aniso_U_23
S1 0.0530(3) 0.0692(4) 0.0471(3) -0.0058(3) -0.0062(3) 0.0034(3)
O1 0.0476(9) 0.0863(13) 0.0503(11) 0.0057(8) -0.0094(9) 0.0002(9)
O2 0.1365(19) 0.0753(12) 0.0565(12) -0.0047(13) -0.0356(13) 0.0064(10)
O3 0.0906(14) 0.0759(13) 0.0774(15) 0.0194(11) 0.0000(12) 0.0008(11)
O4 0.0948(13) 0.0849(13) 0.0421(11) -0.0213(11) -0.0065(11) 0.0110(9)
O5 0.0455(9) 0.0819(13) 0.0939(16) 0.0066(8) -0.0109(10) -0.0017(11)
N1 0.0731(13) 0.0599(12) 0.0528(13) -0.0067(12) 0.0011(13) 0.0040(11)
C1 0.0440(13) 0.0819(18) 0.0503(16) -0.0131(12) 0.0022(12) -0.0013(14)
C2 0.0494(12) 0.0638(15) 0.0431(13) -0.0127(12) -0.0020(12) 0.0028(12)
C3 0.116(2) 0.0678(17) 0.0573(17) -0.0182(17) 0.0092(19) 0.0161(16)
C4 0.0835(18) 0.087(2) 0.0485(15) -0.0228(16) 0.0111(16) 0.0062(15)
C5 0.0470(12) 0.0704(15) 0.0471(14) 0.0057(11) -0.0093(13) 0.0006(13)
C6 0.0543(16) 0.135(3) 0.087(3) -0.0178(17) -0.0027(17) -0.017(2)
C7 0.077(2) 0.117(3) 0.065(2) 0.0361(18) -0.0159(17) -0.0214(19)
C8 0.0454(13) 0.0655(14) 0.0451(14) -0.0080(11) 0.0019(12) 0.0038(11)
C9 0.0469(13) 0.0682(14) 0.0418(14) -0.0061(11) 0.0018(12) -0.0013(11)
C10 0.0524(14) 0.0823(18) 0.0612(17) -0.0056(14) 0.0119(15) 0.0050(14)
C11 0.0662(17) 0.0833(19) 0.077(2) 0.0129(15) 0.0121(18) -0.0042(16)
C12 0.0748(18) 0.0687(16) 0.068(2) -0.0018(14) -0.0025(17) 0.0036(15)
C13 0.0686(17) 0.080(2) 0.062(2) -0.0203(15) 0.0052(17) 0.0047(15)
C14 0.0471(13) 0.0774(18) 0.0581(18) -0.0093(13) 0.0092(14) -0.0027(14)

loop_
_atom_type_symbol
_atom_type_description
_atom_type_scat_dispersion_real
_atom_type_scat_dispersion_imag
_atom_type_scat_source
C C 0.0181 0.0091 'International Tables Vol C Tables 4.2.6.8 and 6.1.1.4'
H H 0.0000 0.0000 'International Tables Vol C Tables 4.2.6.8 and 6.1.1.4'
N N 0.0311 0.0180 'International Tables Vol C Tables 4.2.6.8 and 6.1.1.4'
O O 0.0492 0.0322 'International Tables Vol C Tables 4.2.6.8 and 6.1.1.4'
S S 0.3331 0.5567 'International Tables Vol C Tables 4.2.6.8 and 6.1.1.4'

loop_
_geom_angle_atom_site_label_1
_geom_angle_atom_site_label_2
_geom_angle_atom_site_label_3
_geom_angle_site_symmetry_1
_geom_angle_site_symmetry_3
_geom_angle
_geom_angle_publ_flag
O4 S1 O5 . . 119.46(14) ?
O4 S1 C9 . . 109.47(13) ?
O5 S1 C9 . . 108.16(12) ?
O4 S1 C8 . . 107.06(11) ?
O5 S1 C8 . . 107.58(13) ?
C9 S1 C8 . . 104.02(12) ?
C1 O1 C5 . . 108.01(19) ?
C5 O2 C4 . . 112.0(2) ?
O3 N1 C2 . . 127.8(2) ?
O3 N1 C3 . . 119.7(2) ?
C2 N1 C3 . . 112.5(2) ?
O1 C1 C2 . . 113.9(2) ?
O1 C1 C4 . . 104.8(2) ?
C2 C1 C4 . . 102.9(2) ?
O1 C1 H1 . . 111.6 ?
C2 C1 H1 . . 111.6 ?
C4 C1 H1 . . 111.6 ?
N1 C2 C8 . . 121.4(2) ?
N1 C2 C1 . . 111.7(2) ?
C8 C2 C1 . . 126.8(2) ?
N1 C3 C4 . . 103.1(2) ?
N1 C3 H3A . . 111.1 ?
C4 C3 H3A . . 111.1 ?
N1 C3 H3B . . 111.1 ?
C4 C3 H3B . . 111.1 ?
H3A C3 H3B . . 109.1 ?
O2 C4 C3 . . 110.3(3) ?
O2 C4 C1 . . 102.9(2) ?
C3 C4 C1 . . 105.6(2) ?
O2 C4 H4 . . 112.5 ?
C3 C4 H4 . . 112.5 ?
C1 C4 H4 . . 112.5 ?
O2 C5 O1 . . 106.07(19) ?
O2 C5 C7 . . 110.4(3) ?
O1 C5 C7 . . 109.1(2) ?
O2 C5 C6 . . 109.1(2) ?
O1 C5 C6 . . 109.4(2) ?
C7 C5 C6 . . 112.5(3) ?
C5 C6 H6A . . 109.5 ?
C5 C6 H6B . . 109.5 ?
H6A C6 H6B . . 109.5 ?
C5 C6 H6C . . 109.5 ?
H6A C6 H6C . . 109.5 ?
H6B C6 H6C . . 109.5 ?
C5 C7 H7A . . 109.5 ?
C5 C7 H7B . . 109.5 ?
H7A C7 H7B . . 109.5 ?
C5 C7 H7C . . 109.5 ?
H7A C7 H7C . . 109.5 ?
H7B C7 H7C . . 109.5 ?
C2 C8 S1 . . 113.50(17) ?
C2 C8 H8A . . 108.9 ?
S1 C8 H8A . . 108.9 ?
C2 C8 H8B . . 108.9 ?
S1 C8 H8B . . 108.9 ?
H8A C8 H8B . . 107.7 ?
C14 C9 C10 . . 120.8(3) ?
C14 C9 S1 . . 120.1(2) ?
C10 C9 S1 . . 119.10(19) ?
C11 C10 C9 . . 118.4(3) ?
C11 C10 H10 . . 120.8 ?
C9 C10 H10 . . 120.8 ?
C12 C11 C10 . . 121.6(3) ?
C12 C11 H11 . . 119.2 ?
C10 C11 H11 . . 119.2 ?
C11 C12 C13 . . 119.3(3) ?
C11 C12 H12 . . 120.4 ?
C13 C12 H12 . . 120.4 ?
C14 C13 C12 . . 120.5(3) ?
C14 C13 H13 . . 119.8 ?
C12 C13 H13 . . 119.8 ?
C13 C14 C9 . . 119.4(3) ?
C13 C14 H14 . . 120.3 ?
C9 C14 H14 . . 120.3 ?

loop_
_geom_bond_atom_site_label_1
_geom_bond_atom_site_label_2
_geom_bond_site_symmetry_2
_geom_bond_distance
_geom_bond_publ_flag
S1 O4 . 1.4310(19) ?
S1 O5 . 1.4334(18) ?
S1 C9 . 1.755(3) ?
S1 C8 . 1.784(2) ?
O1 C1 . 1.415(3) ?
O1 C5 . 1.433(3) ?
O2 C5 . 1.409(3) ?
O2 C4 . 1.409(4) ?
O3 N1 . 1.290(3) ?
N1 C2 . 1.299(3) ?
N1 C3 . 1.485(4) ?
C1 C2 . 1.490(4) ?
C1 C4 . 1.530(4) ?
C1 H1 . 0.9800 ?
C2 C8 . 1.471(3) ?
C3 C4 . 1.506(5) ?
C3 H3A . 0.9700 ?
C3 H3B . 0.9700 ?
C4 H4 . 0.9800 ?
C5 C7 . 1.492(4) ?
C5 C6 . 1.510(4) ?
C6 H6A . 0.9600 ?
C6 H6B . 0.9600 ?
C6 H6C . 0.9600 ?
C7 H7A . 0.9600 ?
C7 H7B . 0.9600 ?
C7 H7C . 0.9600 ?
C8 H8A . 0.9700 ?
C8 H8B . 0.9700 ?
C9 C14 . 1.383(3) ?
C9 C10 . 1.387(3) ?
C10 C11 . 1.374(4) ?
C10 H10 . 0.9300 ?
C11 C12 . 1.371(4) ?
C11 H11 . 0.9300 ?
C12 C13 . 1.382(4) ?
C12 H12 . 0.9300 ?
C13 C14 . 1.373(4) ?
C13 H13 . 0.9300 ?
C14 H14 . 0.9300 ?

loop_
_geom_hbond_atom_site_label_D
_geom_hbond_atom_site_label_H
_geom_hbond_atom_site_label_A
_geom_hbond_site_symmetry_A
_geom_hbond_distance_DH
_geom_hbond_distance_HA
_geom_hbond_distance_DA
_geom_hbond_angle_DHA
C4 H4 O4 2_655 0.98 2.50 3.389(2) 151
C12 H12 O3 4_446 0.93 2.51 3.270(4) 139
